data_7029055
loop_
_publ_author_name
'Wang, Fei'
'Hou, Duan-Chuan'
'Yang, Hui'
'Kang, Yao'
'Zhang, Jian'

_publ_section_title
;
 Tetrahedral tetrazolate frameworks for high CO2 and H2 uptake.
;
_journal_issue 8
_journal_name_full 'Dalton transactions (Cambridge, England : 2003)'
_journal_page_first 3210
_journal_page_last 3214
_journal_paper_doi 10.1039/c3dt53269k
_journal_volume 43
_journal_year 2014
_chemical_formula_moiety 'C4 H6 N8 Zn, 0.5(C6 H12 N2 O), 0.5(C2 H6 O)'
_chemical_formula_sum 'C8 H15 N9 O Zn'
_chemical_formula_weight 318.65
_chemical_name_systematic
; 
 ? 
;
_space_group_IT_number 40
_symmetry_cell_setting orthorhombic
_symmetry_space_group_name_Hall 'A 2 -2a'
_symmetry_space_group_name_H-M 'A m a 2'
_atom_sites_solution_hydrogens geom
_atom_sites_solution_primary direct
_atom_sites_solution_secondary difmap
_audit_creation_method SHELXL-97
_cell_angle_alpha 90.00
_cell_angle_beta 90.00
_cell_angle_gamma 90.00
_cell_formula_units_Z 8
_cell_length_a 15.1635(4)
_cell_length_b 17.9739(4)
_cell_length_c 10.0176(3)
_cell_measurement_reflns_used 2540
_cell_measurement_temperature 293(2)
_cell_measurement_theta_max 27.0425
_cell_measurement_theta_min 2.3830
_cell_volume 2730.27(12)
_computing_structure_refinement 'SHELXL-97 (Sheldrick, 1997)'
_computing_structure_solution 'SHELXS-97 (Sheldrick, 1990)'
_diffrn_ambient_temperature 293(2)
_diffrn_detector_area_resol_mean 16.2083
_diffrn_measured_fraction_theta_full 0.999
_diffrn_measured_fraction_theta_max 0.999
_diffrn_measurement_device_type 'Xcalibur, Eos'
_diffrn_measurement_method '\w scans'
_diffrn_radiation_monochromator graphite
_diffrn_radiation_source 'Enhance (Mo) X-ray Source'
_diffrn_radiation_type MoK\a
_diffrn_radiation_wavelength 0.71073
_diffrn_reflns_av_R_equivalents 0.0320
_diffrn_reflns_av_sigmaI/netI 0.0297
_diffrn_reflns_limit_h_max 18
_diffrn_reflns_limit_h_min -18
_diffrn_reflns_limit_k_max 21
_diffrn_reflns_limit_k_min -21
_diffrn_reflns_limit_l_max 11
_diffrn_reflns_limit_l_min -11
_diffrn_reflns_number 10046
_diffrn_reflns_theta_full 25.00
_diffrn_reflns_theta_max 25.00
_diffrn_reflns_theta_min 2.33
_diffrn_standards_decay_% none
_diffrn_standards_interval_count none
_diffrn_standards_interval_time none
_diffrn_standards_number none
_exptl_absorpt_coefficient_mu 1.808
_exptl_absorpt_correction_T_max 0.7732
_exptl_absorpt_correction_T_min 0.7138
_exptl_absorpt_correction_type multi-scan
_exptl_crystal_colour colorless
_exptl_crystal_density_diffrn 1.543
_exptl_crystal_density_method 'not measured'
_exptl_crystal_description prism
_exptl_crystal_F_000 1300
_exptl_crystal_size_max 0.20
_exptl_crystal_size_mid 0.15
_exptl_crystal_size_min 0.15
_refine_diff_density_max 0.730
_refine_diff_density_min -0.296
_refine_diff_density_rms 0.068
_refine_ls_abs_structure_details 'Flack H D (1983), Acta Cryst. A39, 876-881'
_refine_ls_abs_structure_Flack 0.000(18)
_refine_ls_extinction_method none
_refine_ls_goodness_of_fit_ref 1.213
_refine_ls_hydrogen_treatment constr
_refine_ls_matrix_type full
_refine_ls_number_parameters 177
_refine_ls_number_reflns 2459
_refine_ls_number_restraints 1
_refine_ls_restrained_S_all 1.213
_refine_ls_R_factor_all 0.0390
_refine_ls_R_factor_gt 0.0339
_refine_ls_shift/su_max 0.000
_refine_ls_shift/su_mean 0.000
_refine_ls_structure_factor_coef Fsqd
_refine_ls_weighting_details 'calc w=1/[\s^2^(Fo^2^)+(0.0485P)^2^+0.0000P] where P=(Fo^2^+2Fc^2^)/3'
_refine_ls_weighting_scheme calc
_refine_ls_wR_factor_gt 0.0890
_refine_ls_wR_factor_ref 0.0918
_reflns_number_gt 2236
_reflns_number_total 2459
_reflns_threshold_expression >2sigma(I)
_cod_data_source_file c3dt53269k.txt
_cod_data_source_block 1
_cod_original_sg_symbol_H-M Ama2
_cod_database_code 7029055

loop_
_symmetry_equiv_pos_as_xyz
'x, y, z'
'-x, -y, z'
'x+1/2, -y, z'
'-x+1/2, y, z'
'x, y+1/2, z+1/2'
'-x, -y+1/2, z+1/2'
'x+1/2, -y+1/2, z+1/2'
'-x+1/2, y+1/2, z+1/2'

loop_
_atom_site_label
_atom_site_type_symbol
_atom_site_fract_x
_atom_site_fract_y
_atom_site_fract_z
_atom_site_U_iso_or_equiv
_atom_site_adp_type
_atom_site_occupancy
_atom_site_symmetry_multiplicity
_atom_site_calc_flag
_atom_site_refinement_flags
Zn1 Zn -0.04841(2) 0.337131(17) 0.83780(6) 0.03661(15) Uani 1 1 d .
N1 N -0.1788(2) 0.34513(16) 0.8045(3) 0.0396(9) Uani 1 1 d .
C1 C -0.2500 0.3421(3) 0.8824(6) 0.0416(15) Uani 1 2 d S
N3 N -0.0118(2) 0.44081(17) 0.8785(3) 0.0371(8) Uani 1 1 d .
N5 N -0.0003(2) 0.20417(17) 1.1678(3) 0.0360(8) Uani 1 1 d .
N8 N -0.0295(2) 0.26874(17) 0.9922(4) 0.0360(7) Uani 1 1 d .
C6 C 0.0959(3) 0.3137(3) 1.1318(6) 0.0609(15) Uani 1 1 d .
H6A H 0.0999 0.3526 1.0664 0.091 Uiso 1 1 calc R
H6B H 0.1502 0.2862 1.1334 0.091 Uiso 1 1 calc R
H6C H 0.0854 0.3351 1.2182 0.091 Uiso 1 1 calc R
C5 C 0.0221(2) 0.2630(2) 1.0968(4) 0.0341(9) Uani 1 1 d .
N2 N -0.2071(2) 0.3513(2) 0.6759(4) 0.0521(10) Uani 1 1 d .
O1 O 0.2500 0.1800(3) -0.1612(10) 0.1055(19) Uani 1 2 d S
N9 N 0.1737(2) 0.0726(2) -0.1580(6) 0.0699(10) Uani 1 1 d .
C7 C 0.2500 0.1121(3) -0.1595(10) 0.0642(16) Uani 1 2 d S
N7 N -0.0863(2) 0.20911(19) 0.9971(4) 0.0456(8) Uani 1 1 d .
C9 C 0.2500 -0.0429(5) -0.160(3) 0.231(10) Uani 1 2 d S
H9A H 0.2500 -0.0944 -0.1680 0.277 Uiso 1 2 calc SR
C8 C 0.1710(4) -0.0066(4) -0.1552(11) 0.110(2) Uani 1 1 d .
H8A H 0.1180 -0.0324 -0.1500 0.132 Uiso 1 1 calc R
C10 C 0.0915(4) 0.1132(4) -0.1545(10) 0.117(2) Uani 1 1 d .
H10A H 0.1035 0.1656 -0.1503 0.176 Uiso 1 1 calc R
H10B H 0.0583 0.0986 -0.0772 0.176 Uiso 1 1 calc R
H10C H 0.0580 0.1025 -0.2335 0.176 Uiso 1 1 calc R
N6 N -0.0686(3) 0.17162(19) 1.1025(5) 0.0468(9) Uani 1 1 d .
N4 N -0.0070(3) 0.46453(19) 1.0068(4) 0.0677(12) Uani 1 1 d .
C4 C 0.0000 0.5000 0.6579(9) 0.156(6) Uani 1 2 d S
H4A H 0.0093 0.5497 0.6259 0.234 Uiso 0.50 1 calc PR
H4B H -0.0557 0.4819 0.6259 0.234 Uiso 0.50 1 calc PR
H4C H 0.0464 0.4683 0.6259 0.234 Uiso 0.50 1 calc PR
C3 C 0.0000 0.5000 0.8047(5) 0.0412(14) Uani 1 2 d S
C2 C -0.2500 0.3381(5) 1.0282(8) 0.073(3) Uani 1 2 d S
H2A H -0.3097 0.3374 1.0601 0.109 Uiso 0.50 1 calc PR
H2B H -0.2200 0.3806 1.0639 0.109 Uiso 0.50 1 calc PR
H2C H -0.2204 0.2935 1.0562 0.109 Uiso 0.50 1 calc PR
C11 C 0.2500 0.3712(7) -0.1941(14) 0.123(4) Uiso 1 2 d S
C12 C 0.2500 0.4465(6) -0.1401(15) 0.129(4) Uiso 1 2 d S
O2 O 0.1986(8) 0.3222(7) -0.1236(14) 0.146(5) Uiso 0.50 1 d P

loop_
_atom_site_aniso_label
_atom_site_aniso_U_11
_atom_site_aniso_U_22
_atom_site_aniso_U_33
_atom_site_aniso_U_23
_atom_site_aniso_U_13
_atom_site_aniso_U_12
Zn1 0.0517(3) 0.0243(2) 0.0339(2) -0.0009(3) -0.0002(3) -0.00121(16)
N1 0.0486(18) 0.0371(17) 0.033(3) -0.0008(13) -0.0008(14) -0.0001(13)
C1 0.057(4) 0.034(3) 0.034(3) -0.008(2) 0.000 0.000
N3 0.0502(17) 0.0227(15) 0.038(2) -0.0008(12) -0.0010(14) 0.0017(13)
N5 0.0381(17) 0.0301(17) 0.0398(19) 0.0011(15) 0.0018(15) -0.0013(14)
N8 0.0422(15) 0.0267(16) 0.039(2) -0.0005(15) 0.0010(15) -0.0022(13)
C6 0.064(3) 0.046(3) 0.073(4) 0.018(3) -0.019(3) -0.021(2)
C5 0.041(2) 0.027(2) 0.034(2) 0.0028(18) 0.000(2) 0.0008(17)
N2 0.053(2) 0.069(2) 0.035(2) 0.0148(19) 0.0000(18) 0.0021(19)
O1 0.198(6) 0.059(3) 0.059(3) 0.006(5) 0.000 0.000
N9 0.0602(19) 0.086(3) 0.064(3) -0.007(3) 0.005(3) 0.0131(19)
C7 0.101(5) 0.059(4) 0.033(3) -0.011(5) 0.000 0.000
N7 0.0519(19) 0.0336(18) 0.051(2) 0.0079(17) -0.0067(19) -0.0046(17)
C9 0.091(7) 0.061(5) 0.54(3) 0.038(19) 0.000 0.000
C8 0.078(3) 0.092(4) 0.161(7) -0.002(7) 0.014(7) -0.027(3)
C10 0.089(4) 0.167(6) 0.095(5) 0.002(7) 0.004(5) 0.058(4)
N6 0.0467(19) 0.040(2) 0.054(3) 0.0090(18) -0.0047(19) -0.0090(16)
N4 0.140(4) 0.0240(16) 0.039(2) -0.0012(18) 0.012(3) 0.001(3)
C4 0.41(2) 0.026(4) 0.034(5) 0.000 0.000 0.025(9)
C3 0.065(3) 0.029(3) 0.030(4) 0.000 0.000 0.000(2)
C2 0.065(5) 0.119(8) 0.035(4) -0.002(4) 0.000 0.000

loop_
_atom_type_symbol
_atom_type_description
_atom_type_scat_dispersion_real
_atom_type_scat_dispersion_imag
_atom_type_scat_source
C C 0.0033 0.0016 'International Tables Vol C Tables 4.2.6.8 and 6.1.1.4'
H H 0.0000 0.0000 'International Tables Vol C Tables 4.2.6.8 and 6.1.1.4'
N N 0.0061 0.0033 'International Tables Vol C Tables 4.2.6.8 and 6.1.1.4'
O O 0.0106 0.0060 'International Tables Vol C Tables 4.2.6.8 and 6.1.1.4'
Zn Zn 0.2839 1.4301 'International Tables Vol C Tables 4.2.6.8 and 6.1.1.4'

loop_
_geom_angle_atom_site_label_1
_geom_angle_atom_site_label_2
_geom_angle_atom_site_label_3
_geom_angle
_geom_angle_site_symmetry_1
_geom_angle_site_symmetry_3
N3 Zn1 N8 112.24(13) . .
N3 Zn1 N5 114.84(13) . 6_554
N8 Zn1 N5 112.23(12) . 6_554
N3 Zn1 N1 103.97(12) . .
N8 Zn1 N1 108.28(13) . .
N5 Zn1 N1 104.39(13) 6_554 .
C1 N1 N2 107.5(4) . .
C1 N1 Zn1 134.2(3) . .
N2 N1 Zn1 118.2(3) . .
N1 C1 N1 108.2(5) 4_455 .
N1 C1 C2 125.9(3) 4_455 .
N1 C1 C2 125.9(3) . .
C3 N3 N4 105.8(3) . .
C3 N3 Zn1 133.2(3) . .
N4 N3 Zn1 120.3(2) . .
C5 N5 N6 106.4(3) . .
C5 N5 Zn1 131.4(3) . 6
N6 N5 Zn1 122.2(3) . 6
C5 N8 N7 106.5(3) . .
C5 N8 Zn1 138.9(3) . .
N7 N8 Zn1 114.7(3) . .
C5 C6 H6A 109.5 . .
C5 C6 H6B 109.5 . .
H6A C6 H6B 109.5 . .
C5 C6 H6C 109.5 . .
H6A C6 H6C 109.5 . .
H6B C6 H6C 109.5 . .
N8 C5 N5 109.9(3) . .
N8 C5 C6 126.1(4) . .
N5 C5 C6 124.0(4) . .
N2 N2 N1 108.4(2) 4_455 .
C7 N9 C8 123.2(4) . .
C7 N9 C10 118.1(5) . .
C8 N9 C10 118.7(5) . .
O1 C7 N9 121.5(3) . .
O1 C7 N9 121.5(3) . 4
N9 C7 N9 116.9(5) . 4
N6 N7 N8 108.0(4) . .
C8 C9 C8 122.7(9) 4 .
C8 C9 H9A 118.6 4 .
C8 C9 H9A 118.6 . .
C9 C8 N9 116.9(6) . .
C9 C8 H8A 121.6 . .
N9 C8 H8A 121.6 . .
N9 C10 H10A 109.5 . .
N9 C10 H10B 109.5 . .
H10A C10 H10B 109.5 . .
N9 C10 H10C 109.5 . .
H10A C10 H10C 109.5 . .
H10B C10 H10C 109.5 . .
N7 N6 N5 109.3(3) . .
N4 N4 N3 108.61(19) 2_565 .
C3 C4 H4A 109.5 . .
C3 C4 H4B 109.5 . .
H4A C4 H4B 109.5 . .
C3 C4 H4C 109.5 . .
H4A C4 H4C 109.5 . .
H4B C4 H4C 109.5 . .
N3 C3 N3 111.2(4) 2_565 .
N3 C3 C4 124.4(2) 2_565 .
N3 C3 C4 124.4(2) . .
C1 C2 H2A 109.5 . .
C1 C2 H2B 109.5 . .
H2A C2 H2B 109.5 . .
C1 C2 H2C 109.5 . .
H2A C2 H2C 109.5 . .
H2B C2 H2C 109.5 . .
O2 C11 O2 69.3(12) . 4
O2 C11 C12 113.9(11) . .
O2 C11 C12 113.9(11) 4 .
C11 O2 O2 55.3(6) . 4

loop_
_geom_bond_atom_site_label_1
_geom_bond_atom_site_label_2
_geom_bond_distance
_geom_bond_site_symmetry_2
Zn1 N3 1.987(3) .
Zn1 N8 1.996(4) .
Zn1 N5 2.000(3) 6_554
Zn1 N1 2.010(4) .
N1 C1 1.334(5) .
N1 N2 1.362(5) .
C1 N1 1.334(5) 4_455
C1 C2 1.462(10) .
N3 C3 1.308(4) .
N3 N4 1.355(5) .
N5 C5 1.318(5) .
N5 N6 1.357(5) .
N5 Zn1 2.000(3) 6
N8 C5 1.312(5) .
N8 N7 1.376(5) .
C6 C5 1.486(6) .
C6 H6A 0.9600 .
C6 H6B 0.9600 .
C6 H6C 0.9600 .
N2 N2 1.302(7) 4_455
O1 C7 1.221(7) .
N9 C7 1.358(5) .
N9 C8 1.424(7) .
N9 C10 1.445(6) .
C7 N9 1.358(5) 4
N7 N6 1.281(5) .
C9 C8 1.365(7) 4
C9 C8 1.365(7) .
C9 H9A 0.9300 .
C8 H8A 0.9300 .
C10 H10A 0.9600 .
C10 H10B 0.9600 .
C10 H10C 0.9600 .
N4 N4 1.293(7) 2_565
C4 C3 1.471(10) .
C4 H4A 0.9600 .
C4 H4B 0.9600 .
C4 H4C 0.9600 .
C3 N3 1.308(4) 2_565
C2 H2A 0.9600 .
C2 H2B 0.9600 .
C2 H2C 0.9600 .
C11 O2 1.371(14) .
C11 O2 1.371(14) 4
C11 C12 1.457(15) .
O2 O2 1.56(2) 4
